data_7013290
loop_
_publ_author_name
'Margarita Crespo'
'Merc\`e Font-Bardia'
'Jaume Granell'
'Manuel Mart\'inez'
'Xavier Solans'

_publ_section_title
;
 Cyclometallation on platinum(II) complexes; the role of the solvent
 and added base donor capability on the reaction mechanisms
;
_journal_issue 19
_journal_name_full 'Dalton Trans.'
_journal_page_first 3763
_journal_page_last 3769
_journal_paper_doi 10.1039/b306243k
_journal_year 2003
_chemical_formula_moiety '[PtCl2(C6H5CH=NCH2CH2NMe2)]'
_chemical_formula_sum 'C11 H15 Cl N2 Pt'
_chemical_formula_weight 405.79
_chemical_name_systematic
;
?
;
_space_group_IT_number 19
_symmetry_cell_setting orthorhombic
_symmetry_space_group_name_Hall 'P 2ac 2ab'
_symmetry_space_group_name_H-M 'P 21 21 21'
_atom_sites_solution_hydrogens geom
_atom_sites_solution_primary direct
_atom_sites_solution_secondary difmap
_audit_creation_method SHELXL-97
_cell_angle_alpha 90.00
_cell_angle_beta 90.00
_cell_angle_gamma 90.00
_cell_formula_units_Z 4
_cell_length_a 6.485(2)
_cell_length_b 10.592(2)
_cell_length_c 17.624(7)
_cell_measurement_temperature 293(2)
_cell_volume 1210.6(7)
_computing_structure_refinement 'SHELXL-97 (Sheldrick, 1997)'
_computing_structure_solution 'SHELXS-97 (Sheldrick, 1990)'
_diffrn_ambient_temperature 293(2)
_diffrn_measured_fraction_theta_full 0.995
_diffrn_measured_fraction_theta_max 0.995
_diffrn_measurement_device_type 'Enraf-Nonius CAD4'
_diffrn_measurement_method '\w/2\Q scan'
_diffrn_radiation_monochromator graphite
_diffrn_radiation_source 'fine-focus sealed tube'
_diffrn_radiation_type MoK\a
_diffrn_radiation_wavelength 0.71069
_diffrn_reflns_av_R_equivalents 0.0697
_diffrn_reflns_av_sigmaI/netI 0.2532
_diffrn_reflns_limit_h_max 9
_diffrn_reflns_limit_h_min -9
_diffrn_reflns_limit_k_max 14
_diffrn_reflns_limit_k_min -14
_diffrn_reflns_limit_l_max 24
_diffrn_reflns_limit_l_min -5
_diffrn_reflns_number 7009
_diffrn_reflns_theta_full 29.96
_diffrn_reflns_theta_max 29.96
_diffrn_reflns_theta_min 2.31
_diffrn_standards_decay_% 0
_diffrn_standards_interval_time '120 min'
_diffrn_standards_number 3
_exptl_absorpt_coefficient_mu 11.781
_exptl_absorpt_correction_type 'phi scan'
_exptl_crystal_colour red
_exptl_crystal_density_diffrn 1.449
_exptl_crystal_density_method 'not measured'
_exptl_crystal_description prism
_exptl_crystal_F_000 760
_exptl_crystal_size_max 0.2
_exptl_crystal_size_mid 0.1
_exptl_crystal_size_min 0.1
_refine_diff_density_max 0.733
_refine_diff_density_min -0.739
_refine_diff_density_rms 0.248
_refine_ls_abs_structure_details 'Flack H D (1983), Acta Cryst. A39, 876-881'
_refine_ls_abs_structure_Flack 0.00(3)
_refine_ls_extinction_expression Fc
_refine_ls_extinction_method none
_refine_ls_goodness_of_fit_ref 0.918
_refine_ls_hydrogen_treatment mixed
_refine_ls_matrix_type full
_refine_ls_number_parameters 136
_refine_ls_number_reflns 3467
_refine_ls_number_restraints 0
_refine_ls_restrained_S_all 0.918
_refine_ls_R_factor_all 0.1948
_refine_ls_R_factor_gt 0.0534
_refine_ls_shift/su_max 0.000
_refine_ls_shift/su_mean 0.000
_refine_ls_structure_factor_coef Fsqd
_refine_ls_weighting_details 'w=1/[\s^2^(Fo^2^)+(0.0084P)^2^+0.0000P] where P=(Fo^2^+2Fc^2^)/3'
_refine_ls_weighting_scheme calc
_refine_ls_wR_factor_gt 0.0704
_refine_ls_wR_factor_ref 0.0931
_reflns_number_gt 1590
_reflns_number_total 3467
_reflns_threshold_expression >2sigma(I)
_cod_data_source_file b306243k.txt
_cod_data_source_block compound_[PtCl2(C6H5CH=NCH2CH2NMe2)]
_cod_depositor_comments
;
The following automatic conversions were performed:
'_symmetry_cell_setting' value 'Orthorhombic' changed to 'orthorhombic'
according to '/home/saulius/struct/CIF-dictionaries/cif_core.dic'
dictionary named 'cif_core.dic' version 2.4.1 from 2010-06-29.

Automatic conversion script
Id: cif_fix_enum 1527 2010-12-29 10:47:43Z saulius 

The following automatic conversions were performed:

'_refine_ls_weighting_scheme' value 'calc
w=1/[\s^2^(Fo^2^)+(0.0084P)^2^+0.0000P] where P=(Fo^2^+2Fc^2^)/3' was
changed to 'calc'. New tag '_refine_ls_weighting_details' was
created. The value of the new tag was set to
'w=1/[\s^2^(Fo^2^)+(0.0084P)^2^+0.0000P] where P=(Fo^2^+2Fc^2^)/3'.

Automatic conversion script
Id: cif_fix_values 3143 2015-03-26 13:38:13Z robertas 
;
_cod_original_sg_symbol_H-M P212121
_cod_database_code 7013290

loop_
_symmetry_equiv_pos_as_xyz
'x, y, z'
'-x+1/2, -y, z+1/2'
'-x, y+1/2, -z+1/2'
'x+1/2, -y+1/2, -z'

loop_
_atom_site_label
_atom_site_type_symbol
_atom_site_fract_x
_atom_site_fract_y
_atom_site_fract_z
_atom_site_U_iso_or_equiv
_atom_site_adp_type
_atom_site_occupancy
_atom_site_calc_flag
_atom_site_refinement_flags
_atom_site_disorder_assembly
_atom_site_disorder_group
Pt Pt 0.11217(9) 0.86160(5) 0.86207(3) 0.03768(15) Uani 1 d . . .
Cl Cl 0.4066(8) 0.9340(3) 0.8044(2) 0.0576(10) Uani 1 d . . .
N1 N -0.145(2) 0.8064(10) 0.9073(7) 0.052(3) Uani 1 d . . .
N2 N 0.0363(18) 0.7142(10) 0.7808(6) 0.038(3) Uani 1 d . . .
C1 C 0.107(3) 0.9834(13) 0.9494(6) 0.043(4) Uani 1 d . . .
C2 C 0.255(3) 1.0714(15) 0.9746(10) 0.064(5) Uani 1 d . . .
H2 H 0.3815 1.0766 0.9502 0.077 Uiso 1 calc R . .
C3 C 0.212(3) 1.1517(19) 1.0366(8) 0.061(5) Uani 1 d . . .
H3 H 0.3059 1.2139 1.0508 0.073 Uiso 1 calc R . .
C4 C 0.029(4) 1.136(2) 1.0759(8) 0.080(7) Uani 1 d . . .
H4 H 0.0070 1.1861 1.1186 0.097 Uiso 1 calc R . .
C5 C -0.127(4) 1.0489(15) 1.0549(9) 0.067(5) Uani 1 d . . .
H5 H -0.2518 1.0419 1.0802 0.080 Uiso 1 calc R . .
C6 C -0.072(2) 0.9720(13) 0.9903(8) 0.039(4) Uani 1 d . . .
C7 C -0.213(2) 0.8745(16) 0.9658(8) 0.060(5) Uani 1 d . . .
H7 H -0.3401 0.8605 0.9887 0.072 Uiso 1 calc R . .
C8 C -0.258(2) 0.7028(12) 0.8737(9) 0.049(4) Uani 1 d . . .
H8 H -0.3673 0.7340 0.8410 0.058 Uiso 1 calc R . .
H8A H -0.3187 0.6497 0.9126 0.058 Uiso 1 calc R . .
C9 C -0.097(3) 0.6294(14) 0.8276(8) 0.059(4) Uani 1 d . . .
H9 H -0.0104 0.5814 0.8620 0.071 Uiso 1 calc R . .
H9A H -0.1666 0.5700 0.7945 0.071 Uiso 1 calc R . .
C10 C 0.221(3) 0.6368(14) 0.7522(8) 0.065(5) Uani 1 d . . .
H10 H 0.2967 0.6049 0.7948 0.078 Uiso 1 calc R . .
H10A H 0.3085 0.6897 0.7220 0.078 Uiso 1 calc R . .
H10A' H 0.1718 0.5676 0.7220 0.078 Uiso 1 calc R . .
C11 C -0.068(3) 0.7624(13) 0.7159(8) 0.051(5) Uani 1 d . . .
H11 H 0.0228 0.8176 0.6884 0.061 Uiso 1 calc R . .
H11A H -0.1877 0.8085 0.7318 0.061 Uiso 1 calc R . .
H11A' H -0.1088 0.6937 0.6838 0.061 Uiso 1 calc R . .

loop_
_atom_site_aniso_label
_atom_site_aniso_U_11
_atom_site_aniso_U_22
_atom_site_aniso_U_33
_atom_site_aniso_U_23
_atom_site_aniso_U_13
_atom_site_aniso_U_12
Pt 0.0362(2) 0.0370(2) 0.0399(2) 0.0058(3) -0.0024(3) -0.0024(3)
Cl 0.043(2) 0.064(2) 0.066(3) 0.013(2) 0.008(3) 0.001(2)
N1 0.039(9) 0.049(7) 0.067(8) -0.009(6) -0.011(8) 0.015(7)
N2 0.039(8) 0.033(6) 0.042(7) 0.016(6) -0.002(6) -0.008(5)
C1 0.034(8) 0.076(10) 0.019(7) 0.024(6) -0.011(8) -0.011(11)
C2 0.051(12) 0.053(10) 0.087(14) 0.002(11) 0.002(10) -0.007(9)
C3 0.080(13) 0.062(12) 0.040(10) -0.013(10) 0.003(9) 0.011(11)
C4 0.15(2) 0.064(11) 0.025(9) -0.002(11) -0.003(11) 0.016(15)
C5 0.066(13) 0.070(11) 0.065(12) 0.009(9) 0.020(13) 0.011(13)
C6 0.037(11) 0.044(8) 0.036(8) 0.010(7) 0.004(7) -0.017(7)
C7 0.065(12) 0.063(12) 0.054(10) 0.036(10) 0.000(9) 0.003(11)
C8 0.044(10) 0.040(8) 0.062(11) 0.010(9) -0.002(9) -0.016(7)
C9 0.076(12) 0.040(8) 0.061(9) 0.007(8) -0.026(11) 0.012(12)
C10 0.091(13) 0.034(8) 0.069(11) 0.007(10) -0.002(10) 0.020(10)
C11 0.049(13) 0.048(9) 0.055(10) -0.003(7) -0.023(9) -0.008(8)

loop_
_atom_type_symbol
_atom_type_description
_atom_type_scat_dispersion_real
_atom_type_scat_dispersion_imag
_atom_type_scat_source
C C 0.0033 0.0016 'International Tables Vol C Tables 4.2.6.8 and 6.1.1.4'
H H 0.0000 0.0000 'International Tables Vol C Tables 4.2.6.8 and 6.1.1.4'
N N 0.0061 0.0033 'International Tables Vol C Tables 4.2.6.8 and 6.1.1.4'
Cl Cl 0.1484 0.1585 'International Tables Vol C Tables 4.2.6.8 and 6.1.1.4'
Pt Pt -1.7033 8.3905 'International Tables Vol C Tables 4.2.6.8 and 6.1.1.4'

loop_
_geom_angle_atom_site_label_1
_geom_angle_atom_site_label_2
_geom_angle_atom_site_label_3
_geom_angle
_geom_angle_site_symmetry_1
_geom_angle_site_symmetry_3
_geom_angle_publ_flag
N1 Pt C1 82.2(6) . . ?
N1 Pt N2 82.0(5) . . ?
C1 Pt N2 164.2(6) . . ?
N1 Pt Cl 177.0(3) . . ?
C1 Pt Cl 97.9(5) . . ?
N2 Pt Cl 97.8(3) . . ?
C7 N1 C8 123.8(14) . . ?
C7 N1 Pt 116.2(10) . . ?
C8 N1 Pt 119.8(10) . . ?
C11 N2 C9 112.7(12) . . ?
C11 N2 C10 107.4(11) . . ?
C9 N2 C10 108.1(11) . . ?
C11 N2 Pt 112.2(8) . . ?
C9 N2 Pt 101.4(8) . . ?
C10 N2 Pt 115.0(8) . . ?
C6 C1 C2 117.9(14) . . ?
C6 C1 Pt 111.1(11) . . ?
C2 C1 Pt 131.0(14) . . ?
C1 C2 C3 120.7(17) . . ?
C1 C2 H2 119.6 . . ?
C3 C2 H2 119.6 . . ?
C4 C3 C2 118.9(19) . . ?
C4 C3 H3 120.6 . . ?
C2 C3 H3 120.6 . . ?
C3 C4 C5 123.8(18) . . ?
C3 C4 H4 118.1 . . ?
C5 C4 H4 118.1 . . ?
C4 C5 C6 113.5(17) . . ?
C4 C5 H5 123.2 . . ?
C6 C5 H5 123.2 . . ?
C1 C6 C5 124.9(15) . . ?
C1 C6 C7 116.2(13) . . ?
C5 C6 C7 118.8(15) . . ?
N1 C7 C6 114.0(14) . . ?
N1 C7 H7 123.0 . . ?
C6 C7 H7 123.0 . . ?
N1 C8 C9 104.6(12) . . ?
N1 C8 H8 110.8 . . ?
C9 C8 H8 110.8 . . ?
N1 C8 H8A 110.8 . . ?
C9 C8 H8A 110.8 . . ?
H8 C8 H8A 108.9 . . ?
N2 C9 C8 112.4(11) . . ?
N2 C9 H9 109.1 . . ?
C8 C9 H9 109.1 . . ?
N2 C9 H9A 109.1 . . ?
C8 C9 H9A 109.1 . . ?
H9 C9 H9A 107.9 . . ?
N2 C10 H10 109.5 . . ?
N2 C10 H10A 109.5 . . ?
H10 C10 H10A 109.5 . . ?
N2 C10 H10A 109.5 . . ?
H10 C10 H10A 109.5 . . ?
H10A C10 H10A 109.5 . . ?
N2 C11 H11 109.5 . . ?
N2 C11 H11A 109.5 . . ?
H11 C11 H11A 109.5 . . ?
N2 C11 H11A 109.5 . . ?
H11 C11 H11A 109.5 . . ?
H11A C11 H11A 109.5 . . ?

loop_
_geom_bond_atom_site_label_1
_geom_bond_atom_site_label_2
_geom_bond_distance
_geom_bond_site_symmetry_2
_geom_bond_publ_flag
Pt N1 1.936(14) . ?
Pt C1 2.008(14) . ?
Pt N2 2.176(11) . ?
Pt Cl 2.295(5) . ?
N1 C7 1.333(18) . ?
N1 C8 1.449(16) . ?
N2 C11 1.422(15) . ?
N2 C9 1.494(19) . ?
N2 C10 1.533(18) . ?
C1 C6 1.37(2) . ?
C1 C2 1.41(2) . ?
C2 C3 1.41(2) . ?
C2 H2 0.9300 . ?
C3 C4 1.39(2) . ?
C3 H3 0.9300 . ?
C4 C5 1.42(3) . ?
C4 H4 0.9300 . ?
C5 C6 1.444(18) . ?
C5 H5 0.9300 . ?
C6 C7 1.45(2) . ?
C7 H7 0.9300 . ?
C8 C9 1.54(2) . ?
C8 H8 0.9700 . ?
C8 H8A 0.9700 . ?
C9 H9 0.9700 . ?
C9 H9A 0.9700 . ?
C10 H10 0.9600 . ?
C10 H10A 0.9600 . ?
C10 H10A 0.9600 . ?
C11 H11 0.9600 . ?
C11 H11A 0.9600 . ?
C11 H11A 0.9600 . ?
